data_4311348
loop_
_publ_author_name
'Nicole Niklas'
'Frank W. Heinemann'
'Frank Hampel'
'Tim Clark'
'Ralf Alsfasser'

_publ_contact_author
;
        Dr. R. ALSFASSER
        Institut f\"ur Anorganische Chemie
        Universit\"at Erlangen-N\"urnberg
        Egerlandstr. 1
        D-91058 Erlangen
        Bundesrepublik Deutschland
;
_publ_contact_author_email ALSFASSR@ANORGANIK.CHEMIE.UNI-ERLANGEN.DE
_publ_contact_author_fax '049 9131 852-7387'
_publ_contact_author_phone '049 9131 852-7357'
_publ_section_title
;
 The Activation of Tertiary Carboxamides in Metal Complexes: An
 Experimental and Theoretical Study on the Methanolysis of Acylated
 Bispicolylamine Copper(II) Complexes
;
_journal_name_full 'Inorganic Chemistry'
_journal_page_first 4663
_journal_page_last 4673
_journal_paper_doi 10.1021/ic0496774
_journal_volume 43
_journal_year 2004
_chemical_formula_moiety 'C19 H26 Cu N4 O4, 2(C F3 S O3), C H2 Cl2'
_chemical_formula_sum 'C22 H28 Cl2 Cu F6 N4 O10 S2'
_chemical_formula_weight 821.04
_chemical_name_systematic
; 
 ? 
;
_space_group_IT_number 14
_symmetry_cell_setting monoclinic
_symmetry_space_group_name_Hall '-P 2ybc'
_symmetry_space_group_name_H-M 'P 1 21/c 1'
_atom_sites_solution_hydrogens 'difmap except solvate H atoms geom'
_atom_sites_solution_primary direct
_atom_sites_solution_secondary difmap
_audit_creation_method SHELXL-97
_cell_angle_alpha 90.00
_cell_angle_beta 104.83(1)
_cell_angle_gamma 90.00
_cell_formula_units_Z 4
_cell_length_a 12.296(1)
_cell_length_b 15.165(3)
_cell_length_c 18.470(3)
_cell_measurement_reflns_used 66
_cell_measurement_temperature 200(2)
_cell_measurement_theta_max 12.40
_cell_measurement_theta_min 2.80
_cell_volume 3329.4(9)
_computing_cell_refinement 'XSCAnS 2.31 (Bruker AXS, 1999)'
_computing_data_collection 'XSCAnS 2.31 (Bruker AXS, 1999)'
_computing_data_reduction 'XSCAnS 2.31 (Bruker AXS, 1999)'
_computing_molecular_graphics 'SHELXTL 5.1 (Bruker AXS, 1998)'
_computing_publication_material 'SHELXTL 5.1 (Bruker AXS, 1998)'
_computing_structure_refinement 'SHELXTL 5.1 (Bruker AXS, 1998)'
_computing_structure_solution 'SHELXTL 5.1 (Bruker AXS, 1998)'
_diffrn_ambient_temperature 200(2)
_diffrn_measured_fraction_theta_full 0.999
_diffrn_measured_fraction_theta_max 0.999
_diffrn_measurement_device_type 'Siemens P4'
_diffrn_measurement_method 'profile data from \w-scans'
_diffrn_radiation_monochromator graphite
_diffrn_radiation_source 'fine-focus sealed tube'
_diffrn_radiation_type MoK\a
_diffrn_radiation_wavelength 0.71073
_diffrn_reflns_av_R_equivalents 0.0452
_diffrn_reflns_av_sigmaI/netI 0.0537
_diffrn_reflns_limit_h_max 1
_diffrn_reflns_limit_h_min -15
_diffrn_reflns_limit_k_max 19
_diffrn_reflns_limit_k_min -1
_diffrn_reflns_limit_l_max 23
_diffrn_reflns_limit_l_min -23
_diffrn_reflns_number 8915
_diffrn_reflns_theta_full 27.01
_diffrn_reflns_theta_max 27.01
_diffrn_reflns_theta_min 1.76
_diffrn_standards_decay_% 1.78
_diffrn_standards_interval_count 100
_diffrn_standards_number 3
_exptl_absorpt_coefficient_mu 1.031
_exptl_absorpt_correction_T_max 0.357
_exptl_absorpt_correction_T_min 0.326
_exptl_absorpt_correction_type psi-scan
_exptl_absorpt_process_details
;
 North A C T, Phillips D C, Mathews F S, Acta Cryst. A24 (1968), 351-359.
;
_exptl_crystal_colour blue
_exptl_crystal_density_diffrn 1.638
_exptl_crystal_density_method 'not measured'
_exptl_crystal_description needle
_exptl_crystal_F_000 1668
_exptl_crystal_size_max 0.96
_exptl_crystal_size_mid 0.28
_exptl_crystal_size_min 0.12
_refine_diff_density_max 0.486
_refine_diff_density_min -0.533
_refine_diff_density_rms 0.084
_refine_ls_extinction_method none
_refine_ls_goodness_of_fit_ref 1.022
_refine_ls_hydrogen_treatment 'noref except solvate H atoms riding'
_refine_ls_matrix_type full
_refine_ls_number_parameters 434
_refine_ls_number_reflns 7260
_refine_ls_number_restraints 1
_refine_ls_restrained_S_all 1.027
_refine_ls_R_factor_all 0.0844
_refine_ls_R_factor_gt 0.0519
_refine_ls_shift/su_max 0.012
_refine_ls_shift/su_mean 0.001
_refine_ls_structure_factor_coef Fsqd
_refine_ls_weighting_details 'calc w=1/[\s^2^(Fo^2^)+(0.0670P)^2^+2.4884P] where P=(Fo^2^+2Fc^2^)/3'
_refine_ls_weighting_scheme calc
_refine_ls_wR_factor_gt 0.1214
_refine_ls_wR_factor_ref 0.1381
_reflns_number_gt 5082
_reflns_number_total 7260
_reflns_threshold_expression >2sigma(I)
_cod_data_source_file ic0496774si20040312_050529_2.cif
_cod_data_source_block nn0102
_cod_depositor_comments
;
The following automatic conversions were performed:
'_exptl_absorpt_correction_type' value 'Psi-scan' changed to 'psi-scan'
according to '/home/saulius/struct/CIF-dictionaries/cif_core.dic'
dictionary named 'cif_core.dic' version 2.4.1 from 2010-06-29.

Automatic conversion script
Id: cif_fix_enum 1527 2010-12-29 10:47:43Z saulius 

The following automatic conversions were performed:
data name '_publ_contact_autor' replaced with '_publ_contact_author'
as specified in the replacement file
'/home/antanas/src/cod-tools/trunk/data/replacement-values/replacement_tags.lst'.

Automatic conversion script
Id: cif_correct_tags 4998 2017-03-02 13:24:31Z antanas 
;
_cod_database_code 4311348

loop_
_symmetry_equiv_pos_as_xyz
'x, y, z'
'-x, y+1/2, -z+1/2'
'-x, -y, -z'
'x, -y-1/2, z-1/2'

loop_
_atom_site_label
_atom_site_type_symbol
_atom_site_fract_x
_atom_site_fract_y
_atom_site_fract_z
_atom_site_U_iso_or_equiv
_atom_site_adp_type
_atom_site_occupancy
_atom_site_symmetry_multiplicity
_atom_site_calc_flag
_atom_site_refinement_flags
_atom_site_disorder_assembly
_atom_site_disorder_group
Cu1 Cu 0.45764(4) 0.25917(3) 0.12997(2) 0.02553(12) Uani 1 1 d . . .
N1 N 0.4259(2) 0.37965(18) 0.18393(15) 0.0256(6) Uani 1 1 d . . .
N2 N 0.5583(3) 0.33996(19) 0.38815(16) 0.0314(7) Uani 1 1 d . . .
N3 N 0.5553(2) 0.33442(19) 0.08873(15) 0.0275(6) Uani 1 1 d . . .
N4 N 0.3412(2) 0.21267(18) 0.17413(15) 0.0265(6) Uani 1 1 d . . .
O1 O 0.5955(2) 0.41876(18) 0.26155(14) 0.0372(6) Uani 1 1 d . . .
O2 O 0.5816(2) 0.48267(16) 0.42592(14) 0.0346(6) Uani 1 1 d . . .
O3 O 0.7032(2) 0.37373(16) 0.48029(14) 0.0324(6) Uani 1 1 d . . .
O4 O 0.4587(2) 0.15971(16) 0.05685(14) 0.0336(6) Uani 1 1 d . . .
C1 C 0.4492(3) 0.4486(2) 0.1317(2) 0.0302(8) Uani 1 1 d . . .
C2 C 0.3047(3) 0.3695(2) 0.18347(19) 0.0291(7) Uani 1 1 d . . .
C3 C 0.5039(3) 0.3873(2) 0.25642(19) 0.0271(7) Uani 1 1 d . . .
C4 C 0.4650(3) 0.3560(2) 0.32398(18) 0.0296(8) Uani 1 1 d . . .
C6 C 0.6131(3) 0.4068(2) 0.43100(18) 0.0265(7) Uani 1 1 d . . .
C7 C 0.7846(3) 0.4311(3) 0.5319(2) 0.0384(9) Uani 1 1 d . . .
C8 C 0.8722(4) 0.3660(4) 0.5730(3) 0.0610(13) Uani 1 1 d . . .
C9 C 0.8347(5) 0.4964(4) 0.4880(3) 0.0752(18) Uani 1 1 d . . .
C10 C 0.7272(4) 0.4755(3) 0.5861(2) 0.0542(12) Uani 1 1 d . . .
C11 C 0.5443(3) 0.4211(2) 0.09873(19) 0.0289(7) Uani 1 1 d . . .
C12 C 0.6141(3) 0.4818(2) 0.0776(2) 0.0364(9) Uani 1 1 d . . .
C13 C 0.6959(4) 0.4515(3) 0.0443(2) 0.0426(10) Uani 1 1 d . . .
C14 C 0.7050(4) 0.3628(3) 0.0324(2) 0.0414(9) Uani 1 1 d . . .
C15 C 0.6341(3) 0.3048(3) 0.0559(2) 0.0349(8) Uani 1 1 d . . .
C16 C 0.2746(3) 0.2747(2) 0.19282(18) 0.0272(7) Uani 1 1 d . . .
C17 C 0.1822(3) 0.2511(3) 0.2180(2) 0.0368(8) Uani 1 1 d . . .
C18 C 0.1586(3) 0.1635(3) 0.2246(2) 0.0399(9) Uani 1 1 d . . .
C19 C 0.2283(4) 0.1000(3) 0.2076(2) 0.0388(9) Uani 1 1 d . . .
C20 C 0.3193(3) 0.1267(2) 0.1823(2) 0.0328(8) Uani 1 1 d . . .
S30 S 0.63997(9) 0.14775(6) 0.27314(5) 0.0354(2) Uani 1 1 d . . .
O31 O 0.6081(3) 0.2074(2) 0.21150(19) 0.0589(9) Uani 1 1 d . . .
O32 O 0.6451(4) 0.0582(2) 0.2518(2) 0.0766(13) Uani 1 1 d . . .
O33 O 0.5857(3) 0.16329(19) 0.33183(18) 0.0525(8) Uani 1 1 d . . .
C30 C 0.7838(5) 0.1795(6) 0.3140(3) 0.085(2) Uani 1 1 d . . .
F31 F 0.8259(4) 0.1219(5) 0.3713(2) 0.162(3) Uani 1 1 d . . .
F32 F 0.7928(4) 0.2579(4) 0.3402(3) 0.153(3) Uani 1 1 d . . .
F33 F 0.8464(3) 0.1717(3) 0.2666(2) 0.1051(14) Uani 1 1 d . . .
S40 S 0.24383(9) 0.28790(7) -0.05172(5) 0.0365(2) Uani 1 1 d . . .
O41 O 0.2156(4) 0.3515(2) -0.11062(18) 0.0740(12) Uani 1 1 d . . .
O42 O 0.2942(3) 0.2080(2) -0.06856(16) 0.0499(8) Uani 1 1 d . . .
O43 O 0.2970(3) 0.32381(19) 0.02094(14) 0.0441(7) Uani 1 1 d . . .
C40 C 0.1072(4) 0.2521(4) -0.0403(4) 0.0671(15) Uani 1 1 d . . .
F41 F 0.1207(3) 0.2016(3) 0.0203(2) 0.1000(13) Uani 1 1 d . . .
F42 F 0.0470(3) 0.3213(3) -0.0315(3) 0.1139(15) Uani 1 1 d . . .
F43 F 0.0514(3) 0.2087(3) -0.0997(2) 0.1094(15) Uani 1 1 d . . .
C50 C -0.0219(9) 0.0092(5) 0.6713(4) 0.153(5) Uani 1 1 d D . .
H50A H 0.0445 -0.0247 0.6952 0.230 Uiso 0.56(3) 1 calc PR A 1
H50B H -0.0836 -0.0316 0.6527 0.230 Uiso 0.56(3) 1 calc PR A 1
H50C H 0.0152 -0.0477 0.6742 0.230 Uiso 0.44(3) 1 d PR A 2
H50D H -0.1022 -0.0026 0.6571 0.230 Uiso 0.44(3) 1 d PR A 2
Cl51 Cl 0.00250(15) 0.06923(14) 0.59925(11) 0.0994(6) Uani 1 1 d . A .
Cl52 Cl -0.055(2) 0.0803(11) 0.7345(12) 0.141(7) Uani 0.56(3) 1 d PD A 1
Cl53 Cl 0.0007(12) 0.0545(7) 0.7616(5) 0.105(3) Uani 0.44(3) 1 d P A 2
H1A H 0.4648 0.5069 0.1591 0.080 Uiso 1 1 d . . .
H1B H 0.3768 0.4577 0.0942 0.080 Uiso 1 1 d . . .
H2 H 0.5856 0.2930 0.3917 0.080 Uiso 1 1 d . . .
H2A H 0.2858 0.4076 0.2226 0.080 Uiso 1 1 d . . .
H2B H 0.2708 0.3885 0.1436 0.080 Uiso 1 1 d . . .
H4A H 0.4252 0.3021 0.3148 0.080 Uiso 1 1 d . . .
H4B H 0.4193 0.4058 0.3334 0.080 Uiso 1 1 d . . .
H4C H 0.4438 0.1018 0.0623 0.080 Uiso 1 1 d . . .
H4D H 0.4073 0.1651 0.0136 0.080 Uiso 1 1 d . . .
H8A H 0.8442 0.3228 0.5971 0.080 Uiso 1 1 d . . .
H8B H 0.9428 0.4051 0.6022 0.080 Uiso 1 1 d . . .
H8C H 0.8965 0.3381 0.5365 0.080 Uiso 1 1 d . . .
H9A H 0.9004 0.5278 0.5199 0.080 Uiso 1 1 d . . .
H9B H 0.8613 0.4598 0.4532 0.080 Uiso 1 1 d . . .
H9C H 0.7927 0.5265 0.4634 0.080 Uiso 1 1 d . . .
H10A H 0.6735 0.5195 0.5605 0.080 Uiso 1 1 d . . .
H10B H 0.6928 0.4317 0.6126 0.080 Uiso 1 1 d . . .
H10C H 0.7824 0.5067 0.6260 0.080 Uiso 1 1 d . . .
H12 H 0.6073 0.5438 0.0853 0.080 Uiso 1 1 d . . .
H13 H 0.7506 0.4910 0.0256 0.080 Uiso 1 1 d . . .
H14 H 0.7649 0.3401 0.0076 0.080 Uiso 1 1 d . . .
H15 H 0.6324 0.2388 0.0505 0.080 Uiso 1 1 d . . .
H17 H 0.1358 0.2972 0.2290 0.080 Uiso 1 1 d . . .
H18 H 0.0985 0.1490 0.2364 0.080 Uiso 1 1 d . . .
H19 H 0.2234 0.0450 0.2110 0.080 Uiso 1 1 d . . .
H20 H 0.3733 0.0868 0.1781 0.080 Uiso 1 1 d . . .

loop_
_atom_site_aniso_label
_atom_site_aniso_U_11
_atom_site_aniso_U_22
_atom_site_aniso_U_33
_atom_site_aniso_U_23
_atom_site_aniso_U_13
_atom_site_aniso_U_12
Cu1 0.0307(2) 0.0218(2) 0.0248(2) 0.00002(17) 0.00852(16) -0.00098(18)
N1 0.0307(15) 0.0228(14) 0.0223(14) 0.0026(11) 0.0051(12) 0.0011(12)
N2 0.0389(17) 0.0269(15) 0.0244(15) -0.0017(12) 0.0005(13) -0.0009(13)
N3 0.0310(15) 0.0282(15) 0.0227(14) -0.0006(12) 0.0057(12) -0.0009(12)
N4 0.0312(15) 0.0244(14) 0.0224(14) -0.0009(11) 0.0043(12) -0.0031(12)
O1 0.0359(15) 0.0429(15) 0.0322(14) -0.0043(12) 0.0075(12) -0.0091(12)
O2 0.0421(15) 0.0261(13) 0.0330(13) -0.0014(11) 0.0045(12) 0.0035(11)
O3 0.0335(13) 0.0300(13) 0.0288(13) -0.0023(10) -0.0013(10) 0.0018(11)
O4 0.0426(15) 0.0259(13) 0.0326(13) -0.0017(10) 0.0101(12) -0.0015(11)
C1 0.044(2) 0.0192(16) 0.0284(17) 0.0047(14) 0.0109(16) 0.0039(15)
C2 0.0285(18) 0.0305(18) 0.0275(17) 0.0008(14) 0.0054(14) 0.0027(15)
C3 0.0334(19) 0.0226(16) 0.0242(16) -0.0043(13) 0.0053(14) -0.0025(14)
C4 0.0322(19) 0.0348(19) 0.0205(16) 0.0010(14) 0.0043(14) -0.0046(16)
C6 0.0311(18) 0.0296(18) 0.0200(15) -0.0005(13) 0.0084(14) -0.0004(15)
C7 0.031(2) 0.045(2) 0.035(2) -0.0013(18) 0.0017(16) -0.0092(17)
C8 0.039(2) 0.077(4) 0.057(3) 0.003(3) -0.006(2) 0.011(2)
C9 0.052(3) 0.099(4) 0.067(3) 0.024(3) 0.001(3) -0.035(3)
C10 0.064(3) 0.059(3) 0.033(2) -0.012(2) 0.001(2) 0.007(2)
C11 0.0359(19) 0.0260(17) 0.0223(16) 0.0021(14) 0.0031(15) -0.0009(15)
C12 0.045(2) 0.0277(18) 0.036(2) 0.0078(16) 0.0094(17) -0.0036(17)
C13 0.043(2) 0.046(2) 0.041(2) 0.0121(19) 0.0142(19) -0.0041(19)
C14 0.044(2) 0.048(2) 0.038(2) 0.0037(19) 0.0195(18) 0.0027(19)
C15 0.037(2) 0.037(2) 0.0322(19) -0.0003(16) 0.0124(16) 0.0018(17)
C16 0.0251(16) 0.0343(19) 0.0189(15) 0.0013(14) -0.0003(13) -0.0014(14)
C17 0.0322(19) 0.045(2) 0.0315(18) 0.0021(17) 0.0062(15) -0.0007(18)
C18 0.038(2) 0.052(3) 0.0302(19) 0.0013(18) 0.0088(17) -0.0114(19)
C19 0.048(2) 0.036(2) 0.0316(19) 0.0002(16) 0.0088(17) -0.0134(18)
C20 0.040(2) 0.0302(19) 0.0284(18) 0.0008(15) 0.0093(16) -0.0047(16)
S30 0.0449(5) 0.0271(5) 0.0320(5) 0.0040(4) 0.0061(4) 0.0041(4)
O31 0.0413(17) 0.061(2) 0.065(2) 0.0335(17) -0.0041(15) -0.0008(15)
O32 0.149(4) 0.0335(17) 0.070(2) -0.0028(16) 0.071(3) 0.001(2)
O33 0.068(2) 0.0381(16) 0.0580(19) -0.0095(14) 0.0279(17) -0.0016(15)
C30 0.039(3) 0.150(7) 0.060(3) -0.014(4) 0.004(3) 0.025(4)
F31 0.090(3) 0.314(8) 0.063(2) 0.038(4) -0.014(2) 0.086(4)
F32 0.073(3) 0.206(6) 0.179(5) -0.131(5) 0.028(3) -0.064(3)
F33 0.0440(18) 0.182(4) 0.091(3) -0.012(3) 0.0201(17) 0.012(2)
S40 0.0464(6) 0.0343(5) 0.0254(4) -0.0001(4) 0.0030(4) -0.0028(4)
O41 0.125(3) 0.050(2) 0.0361(17) 0.0135(15) 0.000(2) -0.008(2)
O42 0.0536(18) 0.0541(18) 0.0398(16) -0.0094(14) 0.0081(14) 0.0075(15)
O43 0.0522(17) 0.0472(17) 0.0263(13) -0.0076(12) -0.0022(12) -0.0010(14)
C40 0.042(3) 0.067(3) 0.083(4) -0.020(3) -0.001(3) 0.005(3)
F41 0.087(3) 0.114(3) 0.109(3) 0.018(3) 0.045(2) -0.032(2)
F42 0.059(2) 0.132(4) 0.146(4) -0.038(3) 0.017(2) 0.031(2)
F43 0.056(2) 0.116(3) 0.132(3) -0.051(3) -0.019(2) -0.019(2)
C50 0.238(12) 0.126(7) 0.074(5) 0.018(5) -0.002(6) -0.099(8)
Cl51 0.0757(10) 0.1173(15) 0.0908(12) 0.0266(11) -0.0051(9) -0.0313(10)
Cl52 0.174(12) 0.148(6) 0.121(9) -0.024(6) 0.072(9) -0.098(8)
Cl53 0.113(6) 0.104(5) 0.078(3) 0.017(3) -0.008(4) -0.059(4)

loop_
_atom_type_symbol
_atom_type_description
_atom_type_scat_dispersion_real
_atom_type_scat_dispersion_imag
_atom_type_scat_source
C C 0.0033 0.0016 'International Tables Vol C Tables 4.2.6.8 and 6.1.1.4'
H H 0.0000 0.0000 'International Tables Vol C Tables 4.2.6.8 and 6.1.1.4'
N N 0.0061 0.0033 'International Tables Vol C Tables 4.2.6.8 and 6.1.1.4'
O O 0.0106 0.0060 'International Tables Vol C Tables 4.2.6.8 and 6.1.1.4'
F F 0.0171 0.0103 'International Tables Vol C Tables 4.2.6.8 and 6.1.1.4'
S S 0.1246 0.1234 'International Tables Vol C Tables 4.2.6.8 and 6.1.1.4'
Cu Cu 0.3201 1.2651 'International Tables Vol C Tables 4.2.6.8 and 6.1.1.4'
Cl Cl 0.1484 0.1585 'International Tables Vol C Tables 4.2.6.8 and 6.1.1.4'

loop_
_geom_angle_atom_site_label_1
_geom_angle_atom_site_label_2
_geom_angle_atom_site_label_3
_geom_angle
_geom_angle_site_symmetry_1
_geom_angle_site_symmetry_3
_geom_angle_publ_flag
N3 Cu1 N4 165.19(12) . . ?
N3 Cu1 O4 93.77(11) . . ?
N4 Cu1 O4 98.05(11) . . ?
N3 Cu1 N1 83.53(11) . . ?
N4 Cu1 N1 82.79(11) . . ?
O4 Cu1 N1 165.42(10) . . ?
N3 Cu1 O31 88.97(12) . . ?
N4 Cu1 O31 99.37(12) . . ?
O4 Cu1 O31 92.46(13) . . ?
N1 Cu1 O31 101.79(13) . . ?
C3 N1 C2 116.1(3) . . ?
C3 N1 C1 110.6(3) . . ?
C2 N1 C1 115.0(3) . . ?
C3 N1 Cu1 109.9(2) . . ?
C2 N1 Cu1 102.0(2) . . ?
C1 N1 Cu1 101.89(19) . . ?
C6 N2 C4 121.7(3) . . ?
C6 N2 H2 119.6 . . ?
C4 N2 H2 117.0 . . ?
C11 N3 C15 120.0(3) . . ?
C11 N3 Cu1 115.3(2) . . ?
C15 N3 Cu1 124.6(3) . . ?
C20 N4 C16 119.6(3) . . ?
C20 N4 Cu1 125.8(2) . . ?
C16 N4 Cu1 114.4(2) . . ?
C6 O3 C7 121.7(3) . . ?
Cu1 O4 H4C 127.6 . . ?
Cu1 O4 H4D 114.0 . . ?
H4C O4 H4D 94.1 . . ?
N1 C1 C11 111.3(3) . . ?
N1 C1 H1A 109.4 . . ?
C11 C1 H1A 112.0 . . ?
N1 C1 H1B 105.3 . . ?
C11 C1 H1B 114.1 . . ?
H1A C1 H1B 104.5 . . ?
N1 C2 C16 111.8(3) . . ?
N1 C2 H2A 110.6 . . ?
C16 C2 H2A 111.1 . . ?
N1 C2 H2B 104.5 . . ?
C16 C2 H2B 111.3 . . ?
H2A C2 H2B 107.1 . . ?
O1 C3 N1 119.5(3) . . ?
O1 C3 C4 122.9(3) . . ?
N1 C3 C4 117.6(3) . . ?
N2 C4 C3 112.1(3) . . ?
N2 C4 H4A 105.5 . . ?
C3 C4 H4A 112.2 . . ?
N2 C4 H4B 110.8 . . ?
C3 C4 H4B 102.6 . . ?
H4A C4 H4B 113.8 . . ?
O2 C6 O3 127.0(3) . . ?
O2 C6 N2 124.4(3) . . ?
O3 C6 N2 108.6(3) . . ?
O3 C7 C9 110.0(3) . . ?
O3 C7 C8 102.5(3) . . ?
C9 C7 C8 111.2(4) . . ?
O3 C7 C10 109.5(3) . . ?
C9 C7 C10 112.7(4) . . ?
C8 C7 C10 110.5(4) . . ?
C7 C8 H8A 113.9 . . ?
C7 C8 H8B 105.7 . . ?
H8A C8 H8B 120.7 . . ?
C7 C8 H8C 105.0 . . ?
H8A C8 H8C 105.5 . . ?
H8B C8 H8C 104.6 . . ?
C7 C9 H9A 112.2 . . ?
C7 C9 H9B 103.6 . . ?
H9A C9 H9B 107.9 . . ?
C7 C9 H9C 114.5 . . ?
H9A C9 H9C 113.4 . . ?
H9B C9 H9C 104.1 . . ?
C7 C10 H10A 110.8 . . ?
C7 C10 H10B 111.0 . . ?
H10A C10 H10B 112.3 . . ?
C7 C10 H10C 111.0 . . ?
H10A C10 H10C 106.7 . . ?
H10B C10 H10C 104.8 . . ?
N3 C11 C12 121.6(3) . . ?
N3 C11 C1 116.3(3) . . ?
C12 C11 C1 122.1(3) . . ?
C11 C12 C13 118.6(4) . . ?
C11 C12 H12 121.9 . . ?
C13 C12 H12 119.6 . . ?
C14 C13 C12 119.7(4) . . ?
C14 C13 H13 115.6 . . ?
C12 C13 H13 124.7 . . ?
C13 C14 C15 119.2(4) . . ?
C13 C14 H14 120.1 . . ?
C15 C14 H14 120.7 . . ?
N3 C15 C14 120.9(4) . . ?
N3 C15 H15 112.2 . . ?
C14 C15 H15 126.9 . . ?
N4 C16 C17 120.8(3) . . ?
N4 C16 C2 116.9(3) . . ?
C17 C16 C2 122.3(3) . . ?
C18 C17 C16 119.4(4) . . ?
C18 C17 H17 122.5 . . ?
C16 C17 H17 118.1 . . ?
C17 C18 C19 119.9(4) . . ?
C17 C18 H18 119.3 . . ?
C19 C18 H18 120.6 . . ?
C20 C19 C18 118.5(4) . . ?
C20 C19 H19 113.4 . . ?
C18 C19 H19 128.0 . . ?
N4 C20 C19 121.7(4) . . ?
N4 C20 H20 117.3 . . ?
C19 C20 H20 120.2 . . ?
O32 S30 O31 114.1(2) . . ?
O32 S30 O33 115.48(19) . . ?
O31 S30 O33 114.4(2) . . ?
O32 S30 C30 105.3(3) . . ?
O31 S30 C30 101.8(3) . . ?
O33 S30 C30 103.7(2) . . ?
S30 O31 Cu1 141.2(2) . . ?
F32 C30 F33 109.2(7) . . ?
F32 C30 F31 108.8(6) . . ?
F33 C30 F31 106.7(5) . . ?
F32 C30 S30 112.9(4) . . ?
F33 C30 S30 112.2(4) . . ?
F31 C30 S30 106.8(6) . . ?
O41 S40 O42 116.1(2) . . ?
O41 S40 O43 114.71(19) . . ?
O42 S40 O43 113.84(18) . . ?
O41 S40 C40 103.7(3) . . ?
O42 S40 C40 103.6(2) . . ?
O43 S40 C40 102.5(2) . . ?
F43 C40 F42 108.2(4) . . ?
F43 C40 F41 110.0(5) . . ?
F42 C40 F41 107.9(6) . . ?
F43 C40 S40 110.6(4) . . ?
F42 C40 S40 109.8(4) . . ?
F41 C40 S40 110.3(4) . . ?
Cl51 C50 Cl52 108.4(7) . . ?
Cl51 C50 Cl53 121.0(5) . . ?
Cl52 C50 Cl53 27.8(7) . . ?
Cl51 C50 H50A 110.0 . . ?
Cl52 C50 H50A 110.0 . . ?
Cl53 C50 H50A 82.3 . . ?
Cl51 C50 H50B 110.0 . . ?
Cl52 C50 H50B 110.0 . . ?
Cl53 C50 H50B 120.3 . . ?
H50A C50 H50B 108.4 . . ?
Cl51 C50 H50C 110.1 . . ?
Cl52 C50 H50C 135.4 . . ?
Cl53 C50 H50C 109.7 . . ?
H50A C50 H50C 34.4 . . ?
H50B C50 H50C 76.6 . . ?
Cl51 C50 H50D 104.9 . . ?
Cl52 C50 H50D 84.1 . . ?
Cl53 C50 H50D 103.3 . . ?
H50A C50 H50D 134.9 . . ?
H50B C50 H50D 30.5 . . ?
H50C C50 H50D 106.5 . . ?

loop_
_geom_bond_atom_site_label_1
_geom_bond_atom_site_label_2
_geom_bond_distance
_geom_bond_site_symmetry_2
_geom_bond_publ_flag
Cu1 N3 1.948(3) . ?
Cu1 N4 1.952(3) . ?
Cu1 O4 2.027(2) . ?
Cu1 N1 2.164(3) . ?
Cu1 O31 2.209(3) . ?
N1 C3 1.438(4) . ?
N1 C2 1.496(5) . ?
N1 C1 1.499(4) . ?
N2 C6 1.354(4) . ?
N2 C4 1.443(4) . ?
N2 H2 0.7829 . ?
N3 C11 1.339(4) . ?
N3 C15 1.345(5) . ?
N4 C20 1.347(5) . ?
N4 C16 1.349(5) . ?
O1 C3 1.205(4) . ?
O2 C6 1.210(4) . ?
O3 C6 1.338(4) . ?
O3 C7 1.476(4) . ?
O4 H4C 0.9080 . ?
O4 H4D 0.8863 . ?
C1 C11 1.509(5) . ?
C1 H1A 1.0119 . ?
C1 H1B 0.9883 . ?
C2 C16 1.505(5) . ?
C2 H2A 0.9972 . ?
C2 H2B 0.8006 . ?
C3 C4 1.522(5) . ?
C4 H4A 0.9458 . ?
C4 H4B 0.9831 . ?
C7 C9 1.508(6) . ?
C7 C8 1.514(6) . ?
C7 C10 1.521(6) . ?
C8 H8A 0.9085 . ?
C8 H8B 1.0751 . ?
C8 H8C 0.9072 . ?
C9 H9A 0.9923 . ?
C9 H9B 0.9674 . ?
C9 H9C 0.7495 . ?
C10 H10A 0.9729 . ?
C10 H10B 0.9830 . ?
C10 H10C 0.9852 . ?
C11 C12 1.381(5) . ?
C12 C13 1.385(6) . ?
C12 H12 0.9568 . ?
C13 C14 1.372(6) . ?
C13 H13 1.0244 . ?
C14 C15 1.384(6) . ?
C14 H14 1.0211 . ?
C15 H15 1.0047 . ?
C16 C17 1.380(5) . ?
C17 C18 1.372(6) . ?
C17 H17 0.9563 . ?
C18 C19 1.379(6) . ?
C18 H18 0.8504 . ?
C19 C20 1.378(5) . ?
C19 H19 0.8390 . ?
C20 H20 0.9170 . ?
S30 O32 1.420(3) . ?
S30 O31 1.428(3) . ?
S30 O33 1.430(3) . ?
S30 C30 1.802(6) . ?
C30 F32 1.278(8) . ?
C30 F33 1.310(6) . ?
C30 F31 1.369(8) . ?
S40 O41 1.429(3) . ?
S40 O42 1.430(3) . ?
S40 O43 1.441(3) . ?
S40 C40 1.828(6) . ?
C40 F43 1.313(6) . ?
C40 F42 1.319(6) . ?
C40 F41 1.331(7) . ?
C50 Cl51 1.702(7) . ?
C50 Cl52 1.713(8) . ?
C50 Cl53 1.758(12) . ?
C50 H50A 0.9700 . ?
C50 H50B 0.9700 . ?
C50 H50C 0.9703 . ?
C50 H50D 0.9700 . ?

loop_
_geom_hbond_atom_site_label_D
_geom_hbond_atom_site_label_H
_geom_hbond_atom_site_label_A
_geom_hbond_distance_DH
_geom_hbond_distance_HA
_geom_hbond_distance_DA
_geom_hbond_angle_DHA
_geom_hbond_site_symmetry_A
N2 H2 O33 0.78 2.26 2.925(4) 143.8 .
O4 H4D O42 0.89 1.89 2.756(4) 164.3 .
O4 H4C O2 0.91 1.86 2.763(3) 178.1 2_645
